data_7063487
loop_
_publ_author_name
'Bakaev, I. V.'
'Komlyagina, V. I.'
'Ulantikov, A. A.'
'Romashev, N. F.'
'Gushchin, A. L.'

_publ_section_title
;
 Rhodium complexes bearing 2-(pyridin-2-yl)hydrazino acenaphthene-1-one:
 synthesis, structure and electrochemical studies
;
_journal_issue 43
_journal_name_full 'New Journal of Chemistry'
_journal_page_first 18456
_journal_page_last 18464
_journal_paper_doi 10.1039/D4NJ03595J
_journal_volume 48
_journal_year 2024
_chemical_formula_moiety 'C17 H10 Cl3 N3 O Rh, C16 H36 N'
_chemical_formula_sum 'C33 H46 Cl3 N4 O Rh'
_chemical_formula_weight 724.00
_space_group_crystal_system orthorhombic
_space_group_IT_number 33
_space_group_name_Hall 'P 2c -2n'
_space_group_name_H-M_alt 'P n a 21'
_atom_sites_solution_hydrogens geom
_atom_sites_solution_primary dual
_atom_sites_solution_secondary difmap
_audit_creation_method SHELXL-2019/3
_audit_update_record
;
2024-08-08 deposited with the CCDC.	2024-10-08 downloaded from the CCDC.
;
_cell_angle_alpha 90
_cell_angle_beta 90
_cell_angle_gamma 90
_cell_formula_units_Z 4
_cell_length_a 29.0387(18)
_cell_length_b 10.4088(6)
_cell_length_c 11.1178(5)
_cell_measurement_reflns_used 5493
_cell_measurement_temperature 150(2)
_cell_measurement_theta_max 24.8733
_cell_measurement_theta_min 2.3072
_cell_volume 3360.4(3)
_computing_cell_refinement 'SAINT (Bruker-AXS, 2016)'
_computing_data_collection 'APEX3 (Bruker-AXS, 2016)'
_computing_data_reduction 'SAINT (Bruker-AXS, 2016)'
_computing_molecular_graphics 'ShelXle (H\"ubschle, 2011)'
_computing_publication_material 'enCIFer (Allen et al., 2004)'
_computing_structure_refinement 'SHELXL-2019/2 (Sheldrick, 2019)'
_computing_structure_solution 'SHELXT 2018/2 (Sheldrick, 2018)'
_diffrn_ambient_temperature 150(2)
_diffrn_detector PIXEL
_diffrn_detector_area_resol_mean 7.41
_diffrn_detector_type 'Bruker PHOTON III area detector'
_diffrn_measured_fraction_theta_full 0.999
_diffrn_measured_fraction_theta_max 0.998
_diffrn_measurement_details
;
Data collection was performed by Taisiya S. Sukhikh 
in XRD Facility of NIIC SB RAS.
;
_diffrn_measurement_device 'three-circle diffractometer'
_diffrn_measurement_device_type 'Bruker D8 Venture diffractometer'
_diffrn_measurement_method '\w and \f scans'
_diffrn_radiation_monochromator 'Incoatec HELIOS multilayer mirrors'
_diffrn_radiation_type MoK\a
_diffrn_radiation_wavelength 0.71073
_diffrn_reflns_av_R_equivalents 0.0990
_diffrn_reflns_av_unetI/netI 0.0908
_diffrn_reflns_Laue_measured_fraction_full 0.999
_diffrn_reflns_Laue_measured_fraction_max 0.998
_diffrn_reflns_limit_h_max 38
_diffrn_reflns_limit_h_min -39
_diffrn_reflns_limit_k_max 14
_diffrn_reflns_limit_k_min -13
_diffrn_reflns_limit_l_max 14
_diffrn_reflns_limit_l_min -15
_diffrn_reflns_number 46466
_diffrn_reflns_point_group_measured_fraction_full 0.991
_diffrn_reflns_point_group_measured_fraction_max 0.979
_diffrn_reflns_theta_full 25.242
_diffrn_reflns_theta_max 28.744
_diffrn_reflns_theta_min 2.307
_diffrn_source 'Incoatec IuS3.0 microfocus X-ray tube'
_exptl_absorpt_coefficient_mu 0.779
_exptl_absorpt_correction_T_max 0.7458
_exptl_absorpt_correction_T_min 0.6262
_exptl_absorpt_correction_type multi-scan
_exptl_absorpt_process_details
;
 SADABS 2016/2: Krause, L., Herbst-Irmer, R., Sheldrick G.M. & Stalke D.,
 J. Appl. Cryst. 48 (2015) 3-10
wR2(int) was 0.1024  before and 0.0759  after correction.
 The Ratio of minimum to maximum transmission is 0.8396. 
Additional spherical absorption correction applied with mu*r =  0.2000
;
_exptl_crystal_colour 'dark green'
_exptl_crystal_density_diffrn 1.431
_exptl_crystal_description needle
_exptl_crystal_F_000 1504
_exptl_crystal_recrystallization_method 'Re-crystallisation from solvent: ethanol'
_exptl_crystal_size_max 0.140
_exptl_crystal_size_mid 0.030
_exptl_crystal_size_min 0.020
_refine_diff_density_max 1.091
_refine_diff_density_min -0.970
_refine_diff_density_rms 0.092
_refine_ls_abs_structure_details
;
 Flack x determined using 2510 quotients [(I+)-(I-)]/[(I+)+(I-)]
 (Parsons, Flack and Wagner, Acta Cryst. B69 (2013) 249-259).
;
_refine_ls_abs_structure_Flack 0.01(3)
_refine_ls_extinction_method none
_refine_ls_goodness_of_fit_ref 0.999
_refine_ls_hydrogen_treatment constr
_refine_ls_matrix_type full
_refine_ls_number_parameters 383
_refine_ls_number_reflns 8528
_refine_ls_number_restraints 1
_refine_ls_restrained_S_all 0.999
_refine_ls_R_factor_all 0.0711
_refine_ls_R_factor_gt 0.0441
_refine_ls_shift/su_max 0.001
_refine_ls_shift/su_mean 0.000
_refine_ls_structure_factor_coef Fsqd
_refine_ls_weighting_details 'w=1/[\s^2^(Fo^2^)+(0.0259P)^2^] where P=(Fo^2^+2Fc^2^)/3'
_refine_ls_weighting_scheme calc
_refine_ls_wR_factor_gt 0.0898
_refine_ls_wR_factor_ref 0.1003
_reflns_Friedel_coverage 0.869
_reflns_Friedel_fraction_full 0.981
_reflns_Friedel_fraction_max 0.958
_reflns_number_gt 6517
_reflns_number_total 8528
_reflns_threshold_expression 'I > 2\s(I)'
_cod_data_source_file d4nj03595j2.cif
_cod_data_source_block IB144
_cod_depositor_comments 'Adding full bibliography for 7063486--7063487.cif.'
_cod_database_code 7063487
_shelx_shelxl_version_number 2019/3
_shelx_space_group_comment
;
The symmetry employed for this shelxl refinement is uniquely defined
by the following loop, which should always be used as a source of
symmetry information in preference to the above space-group names.
They are only intended as comments.
;
_shelx_estimated_absorpt_t_min 0.899
_shelx_estimated_absorpt_t_max 0.985

loop_
_space_group_symop_operation_xyz
'x, y, z'
'-x, -y, z+1/2'
'x+1/2, -y+1/2, z'
'-x+1/2, y+1/2, z+1/2'

loop_
_atom_site_label
_atom_site_type_symbol
_atom_site_fract_x
_atom_site_fract_y
_atom_site_fract_z
_atom_site_U_iso_or_equiv
_atom_site_adp_type
_atom_site_occupancy
_atom_site_site_symmetry_order
_atom_site_calc_flag
_atom_site_refinement_flags_posn
_atom_site_refinement_flags_adp
_atom_site_refinement_flags_occupancy
_atom_site_disorder_assembly
_atom_site_disorder_group
Rh1 Rh 0.36685(2) 0.53212(4) 0.60848(5) 0.02283(11) Uani 1 1 d . . . . .
Cl1 Cl 0.31198(5) 0.60885(15) 0.74495(12) 0.0298(3) Uani 1 1 d . . . . .
O1 O 0.39800(12) 0.7157(3) 0.6156(4) 0.0271(8) Uani 1 1 d . . . . .
N1 N 0.32590(16) 0.3861(4) 0.5662(4) 0.0245(11) Uani 1 1 d . . . . .
C1 C 0.2980(2) 0.4175(6) 0.4698(5) 0.0267(12) Uani 1 1 d . . . . .
Cl2 Cl 0.42153(5) 0.46961(13) 0.46433(12) 0.0247(3) Uani 1 1 d . . . . .
N2 N 0.30118(17) 0.5381(5) 0.4184(4) 0.0266(11) Uani 1 1 d . . . . .
C2 C 0.2674(2) 0.3260(6) 0.4240(5) 0.0329(15) Uani 1 1 d . . . . .
H2 H 0.248879 0.345148 0.355796 0.040 Uiso 1 1 calc R U . . .
Cl3 Cl 0.40976(5) 0.42818(15) 0.76255(12) 0.0271(3) Uani 1 1 d . . . . .
N3 N 0.33186(17) 0.6067(5) 0.4771(4) 0.0252(11) Uani 1 1 d . . . . .
C3 C 0.2643(2) 0.2067(6) 0.4797(5) 0.0326(14) Uani 1 1 d . . . . .
H3 H 0.243866 0.143410 0.449207 0.039 Uiso 1 1 calc R U . . .
N4 N 0.57800(17) 0.3822(4) 0.5927(4) 0.0279(11) Uani 1 1 d . . . . .
C4 C 0.2911(2) 0.1802(6) 0.5795(5) 0.0333(15) Uani 1 1 d . . . . .
H4 H 0.288519 0.099921 0.619584 0.040 Uiso 1 1 calc R U . . .
C5 C 0.32169(19) 0.2718(5) 0.6198(6) 0.0299(12) Uani 1 1 d . . . . .
H5 H 0.340340 0.253077 0.687799 0.036 Uiso 1 1 calc R U . . .
C6 C 0.3781(2) 0.7787(6) 0.5321(5) 0.0255(13) Uani 1 1 d . . . . .
C7 C 0.3861(2) 0.9135(6) 0.4971(5) 0.0281(13) Uani 1 1 d . . . . .
C8 C 0.3571(2) 0.9337(6) 0.3961(5) 0.0275(13) Uani 1 1 d . . . . .
C9 C 0.3301(2) 0.8244(5) 0.3667(5) 0.0250(12) Uani 1 1 d . . . . .
C10 C 0.3436(2) 0.7266(6) 0.4535(5) 0.0257(12) Uani 1 1 d . . . . .
C11 C 0.4127(2) 1.0124(6) 0.5399(5) 0.0295(13) Uani 1 1 d . . . . .
H11 H 0.432330 1.000510 0.607373 0.035 Uiso 1 1 calc R U . . .
C12 C 0.4100(2) 1.1312(6) 0.4814(6) 0.0357(15) Uani 1 1 d . . . . .
H12 H 0.428047 1.200676 0.510672 0.043 Uiso 1 1 calc R U . . .
C13 C 0.3821(2) 1.1511(6) 0.3824(6) 0.0323(14) Uani 1 1 d . . . . .
H13 H 0.381609 1.232950 0.344582 0.039 Uiso 1 1 calc R U . . .
C14 C 0.3543(3) 1.0506(6) 0.3367(6) 0.0302(16) Uani 1 1 d . . . . .
C15 C 0.3000(2) 0.8331(6) 0.2717(5) 0.0303(13) Uani 1 1 d . . . . .
H15 H 0.281743 0.761510 0.248385 0.036 Uiso 1 1 calc R U . . .
C16 C 0.3230(2) 1.0570(6) 0.2379(6) 0.0358(15) Uani 1 1 d . . . . .
H16 H 0.320385 1.133830 0.192263 0.043 Uiso 1 1 calc R U . . .
C17 C 0.2969(2) 0.9523(6) 0.2090(6) 0.0342(15) Uani 1 1 d . . . . .
H17 H 0.275652 0.959207 0.144228 0.041 Uiso 1 1 calc R U . . .
C18 C 0.6450(3) -0.0132(8) 0.3839(9) 0.051(2) Uani 1 1 d . . . . .
H18A H 0.634230 -0.068501 0.449504 0.077 Uiso 1 1 calc R U . . .
H18B H 0.677034 0.011485 0.398390 0.077 Uiso 1 1 calc R U . . .
H18C H 0.642815 -0.059989 0.307541 0.077 Uiso 1 1 calc R U . . .
C19 C 0.6152(3) 0.1063(7) 0.3779(6) 0.0414(17) Uani 1 1 d . . . . .
H19A H 0.625967 0.160595 0.310374 0.050 Uiso 1 1 calc R U . . .
H19B H 0.583092 0.080404 0.360290 0.050 Uiso 1 1 calc R U . . .
C20 C 0.6156(2) 0.1855(7) 0.4919(6) 0.0383(16) Uani 1 1 d . . . . .
H20A H 0.647571 0.212622 0.510009 0.046 Uiso 1 1 calc R U . . .
H20B H 0.604503 0.132475 0.559904 0.046 Uiso 1 1 calc R U . . .
C21 C 0.5853(2) 0.3031(6) 0.4790(5) 0.0292(13) Uani 1 1 d . . . . .
H21A H 0.554820 0.275082 0.449046 0.035 Uiso 1 1 calc R U . . .
H21B H 0.598971 0.359630 0.416883 0.035 Uiso 1 1 calc R U . . .
C22 C 0.5568(2) 0.3024(6) 0.6923(5) 0.0298(13) Uani 1 1 d . . . . .
H22A H 0.553509 0.356980 0.764678 0.036 Uiso 1 1 calc R U . . .
H22B H 0.578268 0.231748 0.712604 0.036 Uiso 1 1 calc R U . . .
C23 C 0.5101(2) 0.2447(6) 0.6623(5) 0.0325(14) Uani 1 1 d . . . . .
H23A H 0.513201 0.185486 0.593164 0.039 Uiso 1 1 calc R U . . .
H23B H 0.488465 0.314005 0.639445 0.039 Uiso 1 1 calc R U . . .
C24 C 0.4911(2) 0.1719(6) 0.7705(6) 0.0383(16) Uani 1 1 d . . . . .
H24A H 0.495566 0.224826 0.843588 0.046 Uiso 1 1 calc R U . . .
H24B H 0.457630 0.159152 0.759415 0.046 Uiso 1 1 calc R U . . .
C25 C 0.5137(3) 0.0422(7) 0.7898(7) 0.0493(19) Uani 1 1 d . . . . .
H25A H 0.505697 -0.015223 0.723194 0.074 Uiso 1 1 calc R U . . .
H25B H 0.502798 0.005075 0.865676 0.074 Uiso 1 1 calc R U . . .
H25C H 0.547213 0.052884 0.793163 0.074 Uiso 1 1 calc R U . . .
C26 C 0.6238(2) 0.4321(6) 0.6401(5) 0.0319(15) Uani 1 1 d . . . . .
H26A H 0.617938 0.479414 0.715801 0.038 Uiso 1 1 calc R U . . .
H26B H 0.643414 0.357242 0.660332 0.038 Uiso 1 1 calc R U . . .
C27 C 0.6509(2) 0.5192(6) 0.5566(6) 0.0336(14) Uani 1 1 d . . . . .
H27A H 0.660259 0.470545 0.484125 0.040 Uiso 1 1 calc R U . . .
H27B H 0.631148 0.591624 0.530570 0.040 Uiso 1 1 calc R U . . .
C28 C 0.6930(2) 0.5706(6) 0.6194(7) 0.0366(14) Uani 1 1 d . . . . .
H28A H 0.711799 0.497645 0.648785 0.044 Uiso 1 1 calc R U . . .
H28B H 0.683335 0.621646 0.690172 0.044 Uiso 1 1 calc R U . . .
C29 C 0.7227(3) 0.6550(7) 0.5370(7) 0.0496(19) Uani 1 1 d . . . . .
H29A H 0.731296 0.606179 0.465012 0.074 Uiso 1 1 calc R U . . .
H29B H 0.750613 0.681443 0.579941 0.074 Uiso 1 1 calc R U . . .
H29C H 0.705177 0.731383 0.513233 0.074 Uiso 1 1 calc R U . . .
C30 C 0.5463(2) 0.4932(6) 0.5573(5) 0.0304(14) Uani 1 1 d . . . . .
H30A H 0.562198 0.546076 0.495947 0.037 Uiso 1 1 calc R U . . .
H30B H 0.518306 0.457112 0.519375 0.037 Uiso 1 1 calc R U . . .
C31 C 0.5316(2) 0.5807(6) 0.6607(5) 0.0339(15) Uani 1 1 d . . . . .
H31A H 0.506827 0.538532 0.707330 0.041 Uiso 1 1 calc R U . . .
H31B H 0.558082 0.594906 0.715212 0.041 Uiso 1 1 calc R U . . .
C32 C 0.5146(2) 0.7090(6) 0.6138(8) 0.0384(14) Uani 1 1 d . . . . .
H32A H 0.498069 0.754202 0.679281 0.046 Uiso 1 1 calc R U . . .
H32B H 0.492279 0.693506 0.547998 0.046 Uiso 1 1 calc R U . . .
C33 C 0.5531(3) 0.7951(7) 0.5673(6) 0.0458(18) Uani 1 1 d . . . . .
H33A H 0.566273 0.757523 0.494194 0.069 Uiso 1 1 calc R U . . .
H33B H 0.577133 0.802630 0.628849 0.069 Uiso 1 1 calc R U . . .
H33C H 0.540704 0.880445 0.549106 0.069 Uiso 1 1 calc R U . . .

loop_
_atom_site_aniso_label
_atom_site_aniso_U_11
_atom_site_aniso_U_22
_atom_site_aniso_U_33
_atom_site_aniso_U_23
_atom_site_aniso_U_13
_atom_site_aniso_U_12
Rh1 0.0215(2) 0.0261(2) 0.02092(17) -0.0010(2) -0.0006(2) -0.00014(18)
Cl1 0.0250(8) 0.0399(8) 0.0245(7) -0.0044(6) 0.0039(6) 0.0033(7)
O1 0.028(2) 0.0268(18) 0.0265(18) 0.000(2) -0.003(2) 0.0027(15)
N1 0.022(3) 0.030(3) 0.022(2) -0.0036(19) 0.0016(18) 0.000(2)
C1 0.021(3) 0.036(3) 0.023(3) -0.004(3) 0.001(2) 0.005(3)
Cl2 0.0243(8) 0.0275(7) 0.0222(6) -0.0007(6) 0.0032(6) 0.0016(6)
N2 0.021(3) 0.030(3) 0.029(2) -0.005(2) -0.0071(19) -0.002(2)
C2 0.029(4) 0.041(4) 0.028(3) -0.004(3) 0.003(3) -0.002(3)
Cl3 0.0283(8) 0.0338(7) 0.0192(6) 0.0008(6) -0.0036(6) 0.0050(6)
N3 0.022(3) 0.028(3) 0.026(2) -0.003(2) -0.001(2) -0.001(2)
C3 0.027(3) 0.038(4) 0.034(3) -0.008(3) 0.003(3) -0.006(3)
N4 0.029(3) 0.031(2) 0.025(3) 0.002(2) -0.001(2) 0.0001(19)
C4 0.036(4) 0.029(3) 0.034(4) 0.001(2) 0.006(3) -0.009(3)
C5 0.027(3) 0.034(3) 0.029(3) -0.001(3) 0.003(3) -0.001(2)
C6 0.021(3) 0.030(3) 0.026(3) -0.002(2) -0.001(2) 0.002(2)
C7 0.025(3) 0.033(3) 0.027(3) -0.002(2) -0.001(2) 0.002(3)
C8 0.025(3) 0.032(3) 0.026(3) 0.000(2) 0.004(2) 0.005(3)
C9 0.024(3) 0.026(3) 0.025(3) -0.001(2) 0.002(2) 0.000(2)
C10 0.019(3) 0.033(3) 0.025(3) -0.003(2) -0.002(2) 0.003(2)
C11 0.027(4) 0.030(3) 0.031(3) -0.003(2) 0.002(3) 0.001(3)
C12 0.034(4) 0.030(3) 0.044(4) -0.004(3) -0.001(3) 0.001(3)
C13 0.038(4) 0.023(3) 0.036(3) 0.002(3) 0.006(3) 0.002(3)
C14 0.024(4) 0.033(4) 0.033(4) -0.001(3) 0.003(3) 0.005(3)
C15 0.026(3) 0.037(3) 0.028(3) -0.003(3) -0.003(2) 0.003(3)
C16 0.040(4) 0.031(3) 0.036(3) 0.001(3) -0.002(3) 0.011(3)
C17 0.035(4) 0.037(4) 0.030(3) -0.002(3) -0.006(3) 0.008(3)
C18 0.060(6) 0.042(4) 0.051(5) -0.019(4) 0.007(4) 0.003(4)
C19 0.051(5) 0.037(4) 0.036(3) -0.004(3) 0.005(3) 0.003(3)
C20 0.035(4) 0.041(4) 0.039(4) -0.001(3) 0.000(3) 0.004(3)
C21 0.028(3) 0.034(3) 0.025(3) -0.002(2) -0.002(2) 0.000(3)
C22 0.032(4) 0.033(3) 0.025(3) 0.001(3) 0.002(3) -0.001(3)
C23 0.029(4) 0.035(4) 0.034(3) -0.001(3) 0.003(3) -0.004(3)
C24 0.036(4) 0.036(4) 0.043(4) 0.003(3) 0.008(3) -0.006(3)
C25 0.040(5) 0.046(4) 0.062(5) 0.008(4) -0.010(4) -0.004(3)
C26 0.026(3) 0.037(3) 0.033(4) 0.000(2) -0.004(2) 0.000(3)
C27 0.031(4) 0.043(4) 0.027(3) 0.002(3) 0.002(3) -0.005(3)
C28 0.026(3) 0.043(3) 0.042(4) -0.001(4) -0.003(3) 0.001(2)
C29 0.039(5) 0.056(5) 0.053(4) 0.000(4) 0.011(3) -0.011(4)
C30 0.026(4) 0.038(3) 0.027(3) 0.002(3) -0.005(3) 0.002(3)
C31 0.035(4) 0.034(3) 0.032(3) 0.000(3) 0.003(3) 0.001(3)
C32 0.037(4) 0.041(3) 0.037(3) -0.008(4) 0.003(4) 0.003(3)
C33 0.048(5) 0.049(4) 0.040(4) -0.003(3) -0.006(3) -0.002(4)

loop_
_atom_type_symbol
_atom_type_description
_atom_type_scat_dispersion_real
_atom_type_scat_dispersion_imag
_atom_type_scat_source
C C 0.0033 0.0016 'International Tables Vol C Tables 4.2.6.8 and 6.1.1.4'
H H 0.0000 0.0000 'International Tables Vol C Tables 4.2.6.8 and 6.1.1.4'
N N 0.0061 0.0033 'International Tables Vol C Tables 4.2.6.8 and 6.1.1.4'
O O 0.0106 0.0060 'International Tables Vol C Tables 4.2.6.8 and 6.1.1.4'
Rh Rh -1.1178 0.9187 'International Tables Vol C Tables 4.2.6.8 and 6.1.1.4'
Cl Cl 0.1484 0.1585 'International Tables Vol C Tables 4.2.6.8 and 6.1.1.4'

loop_
_geom_angle_atom_site_label_1
_geom_angle_atom_site_label_2
_geom_angle_atom_site_label_3
_geom_angle
_geom_angle_site_symmetry_1
_geom_angle_site_symmetry_3
_geom_angle_publ_flag
N3 Rh1 N1 79.3(2) . . ?
N3 Rh1 O1 83.73(19) . . ?
N1 Rh1 O1 162.94(18) . . ?
N3 Rh1 Cl1 89.71(15) . . ?
N1 Rh1 Cl1 90.39(14) . . ?
O1 Rh1 Cl1 87.62(12) . . ?
N3 Rh1 Cl2 87.20(15) . . ?
N1 Rh1 Cl2 91.81(13) . . ?
O1 Rh1 Cl2 89.24(12) . . ?
Cl1 Rh1 Cl2 175.82(5) . . ?
N3 Rh1 Cl3 176.35(15) . . ?
N1 Rh1 Cl3 97.82(14) . . ?
O1 Rh1 Cl3 99.20(12) . . ?
Cl1 Rh1 Cl3 92.58(5) . . ?
Cl2 Rh1 Cl3 90.64(5) . . ?
C6 O1 Rh1 104.1(4) . . ?
C5 N1 C1 120.2(5) . . ?
C5 N1 Rh1 129.1(4) . . ?
C1 N1 Rh1 110.7(4) . . ?
N2 C1 N1 119.7(5) . . ?
N2 C1 C2 120.7(5) . . ?
N1 C1 C2 119.6(6) . . ?
N3 N2 C1 109.5(5) . . ?
C3 C2 C1 119.1(6) . . ?
C3 C2 H2 120.5 . . ?
C1 C2 H2 120.5 . . ?
N2 N3 C10 126.2(5) . . ?
N2 N3 Rh1 120.7(4) . . ?
C10 N3 Rh1 113.1(4) . . ?
C4 C3 C2 120.0(6) . . ?
C4 C3 H3 120.0 . . ?
C2 C3 H3 120.0 . . ?
C22 N4 C26 106.8(4) . . ?
C22 N4 C21 111.5(4) . . ?
C26 N4 C21 110.4(4) . . ?
C22 N4 C30 111.0(5) . . ?
C26 N4 C30 111.0(4) . . ?
C21 N4 C30 106.2(4) . . ?
C5 C4 C3 119.0(6) . . ?
C5 C4 H4 120.5 . . ?
C3 C4 H4 120.5 . . ?
N1 C5 C4 122.0(6) . . ?
N1 C5 H5 119.0 . . ?
C4 C5 H5 119.0 . . ?
O1 C6 C10 124.4(5) . . ?
O1 C6 C7 127.7(5) . . ?
C10 C6 C7 107.9(5) . . ?
C11 C7 C8 119.8(6) . . ?
C11 C7 C6 135.2(6) . . ?
C8 C7 C6 104.9(5) . . ?
C14 C8 C7 122.8(6) . . ?
C14 C8 C9 124.1(6) . . ?
C7 C8 C9 113.0(5) . . ?
C15 C9 C8 118.4(5) . . ?
C15 C9 C10 136.5(6) . . ?
C8 C9 C10 105.0(5) . . ?
N3 C10 C6 114.6(5) . . ?
N3 C10 C9 136.3(5) . . ?
C6 C10 C9 109.1(5) . . ?
C7 C11 C12 118.0(6) . . ?
C7 C11 H11 121.0 . . ?
C12 C11 H11 121.0 . . ?
C13 C12 C11 122.3(6) . . ?
C13 C12 H12 118.8 . . ?
C11 C12 H12 118.8 . . ?
C12 C13 C14 120.6(6) . . ?
C12 C13 H13 119.7 . . ?
C14 C13 H13 119.7 . . ?
C8 C14 C13 116.4(6) . . ?
C8 C14 C16 116.4(6) . . ?
C13 C14 C16 127.2(6) . . ?
C9 C15 C17 118.2(6) . . ?
C9 C15 H15 120.9 . . ?
C17 C15 H15 120.9 . . ?
C17 C16 C14 119.8(6) . . ?
C17 C16 H16 120.1 . . ?
C14 C16 H16 120.1 . . ?
C16 C17 C15 122.9(6) . . ?
C16 C17 H17 118.5 . . ?
C15 C17 H17 118.5 . . ?
C19 C18 H18A 109.5 . . ?
C19 C18 H18B 109.5 . . ?
H18A C18 H18B 109.5 . . ?
C19 C18 H18C 109.5 . . ?
H18A C18 H18C 109.5 . . ?
H18B C18 H18C 109.5 . . ?
C20 C19 C18 113.9(6) . . ?
C20 C19 H19A 108.8 . . ?
C18 C19 H19A 108.8 . . ?
C20 C19 H19B 108.8 . . ?
C18 C19 H19B 108.8 . . ?
H19A C19 H19B 107.7 . . ?
C19 C20 C21 110.8(5) . . ?
C19 C20 H20A 109.5 . . ?
C21 C20 H20A 109.5 . . ?
C19 C20 H20B 109.5 . . ?
C21 C20 H20B 109.5 . . ?
H20A C20 H20B 108.1 . . ?
C20 C21 N4 116.0(5) . . ?
C20 C21 H21A 108.3 . . ?
N4 C21 H21A 108.3 . . ?
C20 C21 H21B 108.3 . . ?
N4 C21 H21B 108.3 . . ?
H21A C21 H21B 107.4 . . ?
N4 C22 C23 114.8(5) . . ?
N4 C22 H22A 108.6 . . ?
C23 C22 H22A 108.6 . . ?
N4 C22 H22B 108.6 . . ?
C23 C22 H22B 108.6 . . ?
H22A C22 H22B 107.5 . . ?
C22 C23 C24 110.2(5) . . ?
C22 C23 H23A 109.6 . . ?
C24 C23 H23A 109.6 . . ?
C22 C23 H23B 109.6 . . ?
C24 C23 H23B 109.6 . . ?
H23A C23 H23B 108.1 . . ?
C25 C24 C23 113.5(6) . . ?
C25 C24 H24A 108.9 . . ?
C23 C24 H24A 108.9 . . ?
C25 C24 H24B 108.9 . . ?
C23 C24 H24B 108.9 . . ?
H24A C24 H24B 107.7 . . ?
C24 C25 H25A 109.5 . . ?
C24 C25 H25B 109.5 . . ?
H25A C25 H25B 109.5 . . ?
C24 C25 H25C 109.5 . . ?
H25A C25 H25C 109.5 . . ?
H25B C25 H25C 109.5 . . ?
C27 C26 N4 116.4(5) . . ?
C27 C26 H26A 108.2 . . ?
N4 C26 H26A 108.2 . . ?
C27 C26 H26B 108.2 . . ?
N4 C26 H26B 108.2 . . ?
H26A C26 H26B 107.3 . . ?
C28 C27 C26 110.4(5) . . ?
C28 C27 H27A 109.6 . . ?
C26 C27 H27A 109.6 . . ?
C28 C27 H27B 109.6 . . ?
C26 C27 H27B 109.6 . . ?
H27A C27 H27B 108.1 . . ?
C27 C28 C29 112.5(6) . . ?
C27 C28 H28A 109.1 . . ?
C29 C28 H28A 109.1 . . ?
C27 C28 H28B 109.1 . . ?
C29 C28 H28B 109.1 . . ?
H28A C28 H28B 107.8 . . ?
C28 C29 H29A 109.5 . . ?
C28 C29 H29B 109.5 . . ?
H29A C29 H29B 109.5 . . ?
C28 C29 H29C 109.5 . . ?
H29A C29 H29C 109.5 . . ?
H29B C29 H29C 109.5 . . ?
C31 C30 N4 115.1(5) . . ?
C31 C30 H30A 108.5 . . ?
N4 C30 H30A 108.5 . . ?
C31 C30 H30B 108.5 . . ?
N4 C30 H30B 108.5 . . ?
H30A C30 H30B 107.5 . . ?
C32 C31 C30 111.0(5) . . ?
C32 C31 H31A 109.4 . . ?
C30 C31 H31A 109.4 . . ?
C32 C31 H31B 109.4 . . ?
C30 C31 H31B 109.4 . . ?
H31A C31 H31B 108.0 . . ?
C31 C32 C33 113.2(5) . . ?
C31 C32 H32A 108.9 . . ?
C33 C32 H32A 108.9 . . ?
C31 C32 H32B 108.9 . . ?
C33 C32 H32B 108.9 . . ?
H32A C32 H32B 107.7 . . ?
C32 C33 H33A 109.5 . . ?
C32 C33 H33B 109.5 . . ?
H33A C33 H33B 109.5 . . ?
C32 C33 H33C 109.5 . . ?
H33A C33 H33C 109.5 . . ?
H33B C33 H33C 109.5 . . ?

loop_
_geom_bond_atom_site_label_1
_geom_bond_atom_site_label_2
_geom_bond_distance
_geom_bond_site_symmetry_2
_geom_bond_publ_flag
Rh1 N3 1.942(5) . ?
Rh1 N1 1.986(5) . ?
Rh1 O1 2.116(3) . ?
Rh1 Cl1 2.3406(15) . ?
Rh1 Cl2 2.3480(14) . ?
Rh1 Cl3 2.3785(15) . ?
O1 C6 1.274(7) . ?
N1 C5 1.337(7) . ?
N1 C1 1.383(7) . ?
C1 N2 1.382(8) . ?
C1 C2 1.400(8) . ?
N2 N3 1.315(6) . ?
C2 C3 1.391(9) . ?
C2 H2 0.9500 . ?
N3 C10 1.320(7) . ?
C3 C4 1.383(9) . ?
C3 H3 0.9500 . ?
N4 C22 1.515(7) . ?
N4 C26 1.523(8) . ?
N4 C21 1.524(7) . ?
N4 C30 1.529(7) . ?
C4 C5 1.377(8) . ?
C4 H4 0.9500 . ?
C5 H5 0.9500 . ?
C6 C10 1.437(8) . ?
C6 C7 1.474(9) . ?
C7 C11 1.372(9) . ?
C7 C8 1.419(8) . ?
C8 C14 1.387(9) . ?
C8 C9 1.419(8) . ?
C9 C15 1.374(8) . ?
C9 C10 1.457(8) . ?
C11 C12 1.401(9) . ?
C11 H11 0.9500 . ?
C12 C13 1.382(9) . ?
C12 H12 0.9500 . ?
C13 C14 1.416(9) . ?
C13 H13 0.9500 . ?
C14 C16 1.427(10) . ?
C15 C17 1.426(9) . ?
C15 H15 0.9500 . ?
C16 C17 1.367(9) . ?
C16 H16 0.9500 . ?
C17 H17 0.9500 . ?
C18 C19 1.516(11) . ?
C18 H18A 0.9800 . ?
C18 H18B 0.9800 . ?
C18 H18C 0.9800 . ?
C19 C20 1.513(9) . ?
C19 H19A 0.9900 . ?
C19 H19B 0.9900 . ?
C20 C21 1.515(9) . ?
C20 H20A 0.9900 . ?
C20 H20B 0.9900 . ?
C21 H21A 0.9900 . ?
C21 H21B 0.9900 . ?
C22 C23 1.519(9) . ?
C22 H22A 0.9900 . ?
C22 H22B 0.9900 . ?
C23 C24 1.525(8) . ?
C23 H23A 0.9900 . ?
C23 H23B 0.9900 . ?
C24 C25 1.516(10) . ?
C24 H24A 0.9900 . ?
C24 H24B 0.9900 . ?
C25 H25A 0.9800 . ?
C25 H25B 0.9800 . ?
C25 H25C 0.9800 . ?
C26 C27 1.517(8) . ?
C26 H26A 0.9900 . ?
C26 H26B 0.9900 . ?
C27 C28 1.508(9) . ?
C27 H27A 0.9900 . ?
C27 H27B 0.9900 . ?
C28 C29 1.535(9) . ?
C28 H28A 0.9900 . ?
C28 H28B 0.9900 . ?
C29 H29A 0.9800 . ?
C29 H29B 0.9800 . ?
C29 H29C 0.9800 . ?
C30 C31 1.528(8) . ?
C30 H30A 0.9900 . ?
C30 H30B 0.9900 . ?
C31 C32 1.516(9) . ?
C31 H31A 0.9900 . ?
C31 H31B 0.9900 . ?
C32 C33 1.525(10) . ?
C32 H32A 0.9900 . ?
C32 H32B 0.9900 . ?
C33 H33A 0.9800 . ?
C33 H33B 0.9800 . ?
C33 H33C 0.9800 . ?

loop_
_geom_torsion_atom_site_label_1
_geom_torsion_atom_site_label_2
_geom_torsion_atom_site_label_3
_geom_torsion_atom_site_label_4
_geom_torsion
_geom_torsion_site_symmetry_1
_geom_torsion_site_symmetry_2
_geom_torsion_site_symmetry_3
_geom_torsion_site_symmetry_4
_geom_torsion_publ_flag
C5 N1 C1 N2 177.1(5) . . . . ?
Rh1 N1 C1 N2 -0.7(6) . . . . ?
C5 N1 C1 C2 -3.9(8) . . . . ?
Rh1 N1 C1 C2 178.4(4) . . . . ?
N1 C1 N2 N3 -1.4(7) . . . . ?
C2 C1 N2 N3 179.6(5) . . . . ?
N2 C1 C2 C3 -178.5(5) . . . . ?
N1 C1 C2 C3 2.5(9) . . . . ?
C1 N2 N3 C10 -179.5(6) . . . . ?
C1 N2 N3 Rh1 3.0(6) . . . . ?
C1 C2 C3 C4 0.5(9) . . . . ?
C2 C3 C4 C5 -2.1(9) . . . . ?
C1 N1 C5 C4 2.3(9) . . . . ?
Rh1 N1 C5 C4 179.6(4) . . . . ?
C3 C4 C5 N1 0.7(9) . . . . ?
Rh1 O1 C6 C10 -1.5(7) . . . . ?
Rh1 O1 C6 C7 179.4(5) . . . . ?
O1 C6 C7 C11 -4.0(12) . . . . ?
C10 C6 C7 C11 176.8(7) . . . . ?
O1 C6 C7 C8 177.1(6) . . . . ?
C10 C6 C7 C8 -2.2(6) . . . . ?
C11 C7 C8 C14 0.3(10) . . . . ?
C6 C7 C8 C14 179.4(6) . . . . ?
C11 C7 C8 C9 -177.0(5) . . . . ?
C6 C7 C8 C9 2.1(7) . . . . ?
C14 C8 C9 C15 1.6(9) . . . . ?
C7 C8 C9 C15 178.8(5) . . . . ?
C14 C8 C9 C10 -178.5(6) . . . . ?
C7 C8 C9 C10 -1.2(7) . . . . ?
N2 N3 C10 C6 179.9(5) . . . . ?
Rh1 N3 C10 C6 -2.4(6) . . . . ?
N2 N3 C10 C9 0.7(11) . . . . ?
Rh1 N3 C10 C9 178.4(6) . . . . ?
O1 C6 C10 N3 2.8(9) . . . . ?
C7 C6 C10 N3 -177.9(5) . . . . ?
O1 C6 C10 C9 -177.8(5) . . . . ?
C7 C6 C10 C9 1.5(7) . . . . ?
C15 C9 C10 N3 -1.1(13) . . . . ?
C8 C9 C10 N3 179.0(7) . . . . ?
C15 C9 C10 C6 179.7(6) . . . . ?
C8 C9 C10 C6 -0.2(6) . . . . ?
C8 C7 C11 C12 0.1(9) . . . . ?
C6 C7 C11 C12 -178.7(7) . . . . ?
C7 C11 C12 C13 -0.6(10) . . . . ?
C11 C12 C13 C14 0.8(10) . . . . ?
C7 C8 C14 C13 -0.2(10) . . . . ?
C9 C8 C14 C13 176.9(6) . . . . ?
C7 C8 C14 C16 -179.0(6) . . . . ?
C9 C8 C14 C16 -2.0(10) . . . . ?
C12 C13 C14 C8 -0.4(10) . . . . ?
C12 C13 C14 C16 178.3(6) . . . . ?
C8 C9 C15 C17 -1.0(8) . . . . ?
C10 C9 C15 C17 179.0(6) . . . . ?
C8 C14 C16 C17 2.0(10) . . . . ?
C13 C14 C16 C17 -176.7(7) . . . . ?
C14 C16 C17 C15 -1.7(10) . . . . ?
C9 C15 C17 C16 1.2(9) . . . . ?
C18 C19 C20 C21 179.9(7) . . . . ?
C19 C20 C21 N4 172.7(6) . . . . ?
C22 N4 C21 C20 -58.4(7) . . . . ?
C26 N4 C21 C20 60.2(7) . . . . ?
C30 N4 C21 C20 -179.5(5) . . . . ?
C26 N4 C22 C23 179.4(5) . . . . ?
C21 N4 C22 C23 -59.8(7) . . . . ?
C30 N4 C22 C23 58.3(6) . . . . ?
N4 C22 C23 C24 -177.4(5) . . . . ?
C22 C23 C24 C25 -76.4(7) . . . . ?
C22 N4 C26 C27 -178.0(5) . . . . ?
C21 N4 C26 C27 60.6(7) . . . . ?
C30 N4 C26 C27 -56.9(7) . . . . ?
N4 C26 C27 C28 174.8(5) . . . . ?
C26 C27 C28 C29 177.6(6) . . . . ?
C22 N4 C30 C31 54.7(7) . . . . ?
C26 N4 C30 C31 -63.9(7) . . . . ?
C21 N4 C30 C31 176.0(5) . . . . ?
N4 C30 C31 C32 160.9(5) . . . . ?
C30 C31 C32 C33 -73.0(8) . . . . ?
